data_4341735
loop_
_publ_author_name
'Regueiro-Figueroa, Mart\'in'
'Lima, Lu\'is M. P.'
'Blanco, V\'ictor'
'Esteban-G\'omez, David'
'de Blas, Andr\'es'
'Rodr\'iguez-Blas, Teresa'
'Delgado, Rita'
'Platas-Iglesias, Carlos'

_publ_section_title
;
 Reasons behind the Relative Abundances of Heptacoordinate Complexes along
 the Late First-Row Transition Metal Series
;
_journal_name_full 'Inorganic Chemistry'
_journal_page_first 141121114021002
_journal_paper_doi 10.1021/ic501869y
_journal_year 2014
_chemical_absolute_configuration unk
_chemical_compound_source 'synthesis as described'
_chemical_formula_moiety 'C14 H24 N2 Ni O7, 2(H2 O)'
_chemical_formula_sum 'C14 H28 N2 Ni O9'
_chemical_formula_weight 427.09
_chemical_name_systematic
;
 ?
;
_space_group_IT_number 96
_symmetry_cell_setting tetragonal
_symmetry_Int_Tables_number 96
_symmetry_space_group_name_Hall 'P 4nw 2abw'
_symmetry_space_group_name_H-M 'P 43 21 2'
_atom_sites_solution_hydrogens mixed
_atom_sites_solution_primary heavy
_atom_sites_solution_secondary difmap
_audit_conform_dict_location ftp://ftp.iucr.org/pub/cif_core.dic
_audit_conform_dict_name cif_core.dic
_audit_conform_dict_version 2.4.3
_audit_creation_date 2014-03-28T10:49:57-00:00
_audit_creation_method 'WinGX routine CIF_UPDATE'
_cell_angle_alpha 90
_cell_angle_beta 90
_cell_angle_gamma 90
_cell_formula_units_Z 4
_cell_length_a 7.088(3)
_cell_length_b 7.088(3)
_cell_length_c 34.725(16)
_cell_measurement_reflns_used 1987
_cell_measurement_temperature 100(2)
_cell_measurement_theta_max 26.13
_cell_measurement_theta_min 2.34
_cell_measurement_wavelength 0.71073
_cell_volume 1744.6(13)
_computing_cell_refinement 'BRUKER Smart'
_computing_data_collection 'BRUKER Smart'
_computing_data_reduction 'BRUKER Smart AND XPrep'
_computing_molecular_graphics 'ORTEP-3 for Windows (Farrugia, 2012)'
_computing_publication_material 'WinGX publication routines (Farrugia, 2012)'
_computing_structure_refinement 'SHELXL-2013 (Sheldrick, 2013)'
_computing_structure_solution 'SHELXS-97 (Sheldrick, 2008)'
_diffrn_ambient_temperature 100(2)
_diffrn_measured_fraction_theta_full 1
_diffrn_measured_fraction_theta_max 0.998
_diffrn_measurement_device_type 'Bruker APEX-II CCD'
_diffrn_measurement_method '\f and \w scans'
_diffrn_radiation_monochromator graphite
_diffrn_radiation_probe x-ray
_diffrn_radiation_type MoK\a
_diffrn_radiation_wavelength 0.71073
_diffrn_reflns_av_R_equivalents 0.0643
_diffrn_reflns_Laue_measured_fraction_full 1
_diffrn_reflns_Laue_measured_fraction_max 0.998
_diffrn_reflns_limit_h_max 8
_diffrn_reflns_limit_h_min -8
_diffrn_reflns_limit_k_max 8
_diffrn_reflns_limit_k_min -8
_diffrn_reflns_limit_l_max 43
_diffrn_reflns_limit_l_min -42
_diffrn_reflns_number 15172
_diffrn_reflns_point_group_measured_fraction_full 1
_diffrn_reflns_point_group_measured_fraction_max 0.998
_diffrn_reflns_theta_full 25.242
_diffrn_reflns_theta_max 26.221
_diffrn_reflns_theta_min 2.346
_exptl_absorpt_coefficient_mu 1.165
_exptl_absorpt_correction_T_max 1
_exptl_absorpt_correction_T_min 0.815
_exptl_absorpt_correction_type multi-scan
_exptl_absorpt_process_details
;
        SADABS Version 2008/1 (Sheldrick, Bruker AXS Inc.)
;
_exptl_crystal_colour Green
_exptl_crystal_density_diffrn 1.626
_exptl_crystal_density_method 'not measured'
_exptl_crystal_description plate
_exptl_crystal_F_000 904
_exptl_crystal_size_max 0.29
_exptl_crystal_size_mid 0.19
_exptl_crystal_size_min 0.09
_refine_diff_density_max 0.261
_refine_diff_density_min -0.378
_refine_diff_density_rms 0.065
_refine_ls_abs_structure_details
;
 Refined as an inversion twin.
;
_refine_ls_abs_structure_Flack 0.55(2)
_refine_ls_extinction_method none
_refine_ls_goodness_of_fit_ref 1.075
_refine_ls_hydrogen_treatment mixed
_refine_ls_matrix_type full
_refine_ls_number_constraints 0
_refine_ls_number_parameters 126
_refine_ls_number_reflns 1759
_refine_ls_number_restraints 3
_refine_ls_restrained_S_all 1.074
_refine_ls_R_factor_all 0.032
_refine_ls_R_factor_gt 0.0279
_refine_ls_shift/su_max 0
_refine_ls_shift/su_mean 0
_refine_ls_structure_factor_coef Fsqd
_refine_ls_weighting_details 'w=1/[\s^2^(Fo^2^)+(0.0159P)^2^+1.3773P] where P=(Fo^2^+2Fc^2^)/3'
_refine_ls_weighting_scheme calc
_refine_ls_wR_factor_gt 0.0588
_refine_ls_wR_factor_ref 0.0602
_reflns_number_gt 1625
_reflns_number_total 1759
_reflns_threshold_expression 'I > 2\s(I)'
_cod_data_source_file ic501869y_si_001.cif
_cod_data_source_block shelx
_cod_original_cell_volume 1744.6(17)
_cod_database_code 4341735
_shelx_estimated_absorpt_t_min 0.729
_shelx_estimated_absorpt_t_max 0.902

loop_
_symmetry_equiv_pos_as_xyz
'x, y, z'
'-y+1/2, x+1/2, z+3/4'
'-x, -y, z+1/2'
'y+1/2, -x+1/2, z+1/4'
'-x+1/2, y+1/2, -z+3/4'
'y, x, -z'
'x+1/2, -y+1/2, -z+1/4'
'-y, -x, -z+1/2'

loop_
_atom_site_label
_atom_site_type_symbol
_atom_site_fract_x
_atom_site_fract_y
_atom_site_fract_z
_atom_site_U_iso_or_equiv
_atom_site_adp_type
_atom_site_occupancy
_atom_site_calc_flag
Ni1 Ni 0.79892(5) 0.79892(5) 0 0.01101(14) Uani 1 d
C1 C 0.6585(4) 0.9337(4) 0.07006(8) 0.0137(6) Uani 1 d
C2 C 0.7513(4) 0.7509(4) 0.08310(8) 0.0162(7) Uani 1 d
H2A H 0.8374 0.7789 0.1048 0.019 Uiso 1 calc
H2B H 0.6524 0.6643 0.0927 0.019 Uiso 1 calc
C3 C 0.7896(5) 0.4591(4) 0.04605(9) 0.0168(6) Uani 1 d
H3A H 0.7881 0.3909 0.0709 0.02 Uiso 1 calc
H3B H 0.8768 0.3919 0.0285 0.02 Uiso 1 calc
C4 C 0.5938(5) 0.4576(4) 0.02901(9) 0.0172(7) Uani 1 d
H4A H 0.5642 0.3319 0.0182 0.021 Uiso 1 calc
H4B H 0.4987 0.4886 0.0489 0.021 Uiso 1 calc
C5 C 1.0629(4) 0.6459(5) 0.06122(9) 0.0181(7) Uani 1 d
H5A H 1.1272 0.5643 0.0422 0.022 Uiso 1 calc
H5B H 1.0811 0.5893 0.087 0.022 Uiso 1 calc
C6 C 1.1498(5) 0.8388(5) 0.06046(8) 0.0222(7) Uani 1 d
H6A H 1.0898 0.9209 0.08 0.027 Uiso 1 calc
H6B H 1.2865 0.831 0.0661 0.027 Uiso 1 calc
C7 C 1.1671(4) 1.1057(4) 0.01975(9) 0.0210(8) Uani 1 d
H7A H 1.3048 1.1236 0.0229 0.025 Uiso 1 calc
H7B H 1.1012 1.1803 0.0398 0.025 Uiso 1 calc
N2 N 0.8596(3) 0.6537(3) 0.05234(7) 0.0127(6) Uani 1 d
O1 O 0.6553(3) 0.9698(3) 0.03454(5) 0.0178(5) Uani 1 d
O2 O 0.5869(3) 1.0330(3) 0.09561(6) 0.0194(5) Uani 1 d
O3 O 1.1199(3) 0.9128(3) 0.02301(6) 0.0186(5) Uani 1 d
O4 O 0.5943(3) 0.5943(3) 0 0.0458(12) Uani 1 d
O1W O 0.9293(4) 1.1176(4) 0.13643(8) 0.0338(7) Uani 1 d
H11 H 0.956(5) 1.227(3) 0.1437(11) 0.051 Uiso 1 d
H12 H 0.820(3) 1.124(5) 0.1275(11) 0.051 Uiso 1 d

loop_
_atom_site_aniso_label
_atom_site_aniso_U_11
_atom_site_aniso_U_22
_atom_site_aniso_U_33
_atom_site_aniso_U_23
_atom_site_aniso_U_13
_atom_site_aniso_U_12
Ni1 0.01171(17) 0.01171(17) 0.0096(2) 0.00030(16) -0.00030(16) 0.0002(2)
C1 0.0105(16) 0.0146(15) 0.0161(14) -0.0017(13) 0.0005(12) -0.0015(11)
C2 0.0218(19) 0.0166(18) 0.0102(12) -0.0002(11) 0.0007(12) 0.0012(11)
C3 0.0233(16) 0.0096(14) 0.0173(14) 0.0013(12) 0.0012(14) 0.0005(15)
C4 0.0221(18) 0.0122(15) 0.0175(16) 0.0018(13) 0.0022(13) -0.0047(14)
C5 0.0145(16) 0.0234(18) 0.0165(14) 0.0037(13) -0.0027(13) 0.0042(13)
C6 0.0180(17) 0.028(2) 0.0202(15) -0.0001(14) -0.0049(13) -0.0034(13)
C7 0.0160(18) 0.0120(15) 0.0349(19) -0.0055(13) -0.0014(14) -0.0031(13)
N2 0.0146(13) 0.0130(13) 0.0105(12) -0.0008(10) 0.0011(10) 0.0012(10)
O1 0.0188(13) 0.0228(12) 0.0117(10) 0.0045(9) 0.0027(9) 0.0082(9)
O2 0.0206(13) 0.0214(13) 0.0160(10) -0.0064(10) 0.0018(9) 0.0059(10)
O3 0.0234(12) 0.0160(12) 0.0165(11) -0.0002(9) 0.0028(10) -0.0053(10)
O4 0.0457(16) 0.0457(16) 0.046(2) 0.0334(17) -0.0334(17) -0.035(2)
O1W 0.0346(16) 0.0203(13) 0.0464(16) -0.0057(12) -0.0194(13) -0.0025(12)

loop_
_atom_type_symbol
_atom_type_description
_atom_type_scat_dispersion_real
_atom_type_scat_dispersion_imag
_atom_type_scat_source
C C 0.0033 0.0016 'International Tables Vol C Tables 4.2.6.8 and 6.1.1.4'
H H 0 0 'International Tables Vol C Tables 4.2.6.8 and 6.1.1.4'
N N 0.0061 0.0033 'International Tables Vol C Tables 4.2.6.8 and 6.1.1.4'
Ni Ni 0.3393 1.1124 'International Tables Vol C Tables 4.2.6.8 and 6.1.1.4'
O O 0.0106 0.006 'International Tables Vol C Tables 4.2.6.8 and 6.1.1.4'

loop_
_geom_angle_atom_site_label_1
_geom_angle_atom_site_label_2
_geom_angle_atom_site_label_3
_geom_angle
_geom_angle_site_symmetry_1
_geom_angle_site_symmetry_3
_geom_angle_publ_flag
O1 Ni1 O1 172.09(14) . 6 y
O1 Ni1 O4 93.95(7) . . y
O1 Ni1 O4 93.95(7) 6 . y
O1 Ni1 N2 83.29(9) . . y
O1 Ni1 N2 98.30(9) 6 . y
O4 Ni1 N2 78.54(7) . . y
O1 Ni1 N2 98.30(9) . 6 y
O1 Ni1 N2 83.29(9) 6 6 y
O4 Ni1 N2 78.54(7) . 6 y
N2 Ni1 N2 157.09(14) . 6 y
O1 Ni1 O3 94.30(8) . . y
O1 Ni1 O3 78.86(8) 6 . y
O4 Ni1 O3 149.00(5) . . y
N2 Ni1 O3 72.84(8) . . y
N2 Ni1 O3 129.46(8) 6 . y
O1 Ni1 O3 78.86(8) . 6 y
O1 Ni1 O3 94.30(8) 6 6 y
O4 Ni1 O3 149.00(5) . 6 y
N2 Ni1 O3 129.46(8) . 6 y
N2 Ni1 O3 72.84(8) 6 6 y
O3 Ni1 O3 62.01(10) . 6 y
O2 C1 O1 125.3(3) . . ?
O2 C1 C2 116.5(2) . . ?
O1 C1 C2 118.2(2) . . ?
N2 C2 C1 113.9(2) . . ?
N2 C2 H2A 108.8 . . ?
C1 C2 H2A 108.8 . . ?
N2 C2 H2B 108.8 . . ?
C1 C2 H2B 108.8 . . ?
H2A C2 H2B 107.7 . . ?
N2 C3 C4 111.9(3) . . ?
N2 C3 H3A 109.2 . . ?
C4 C3 H3A 109.2 . . ?
N2 C3 H3B 109.2 . . ?
C4 C3 H3B 109.2 . . ?
H3A C3 H3B 107.9 . . ?
O4 C4 C3 106.0(3) . . ?
O4 C4 H4A 110.5 . . ?
C3 C4 H4A 110.5 . . ?
O4 C4 H4B 110.5 . . ?
C3 C4 H4B 110.5 . . ?
H4A C4 H4B 108.7 . . ?
N2 C5 C6 111.3(3) . . ?
N2 C5 H5A 109.4 . . ?
C6 C5 H5A 109.4 . . ?
N2 C5 H5B 109.4 . . ?
C6 C5 H5B 109.4 . . ?
H5A C5 H5B 108 . . ?
O3 C6 C5 107.0(2) . . ?
O3 C6 H6A 110.3 . . ?
C5 C6 H6A 110.3 . . ?
O3 C6 H6B 110.3 . . ?
C5 C6 H6B 110.3 . . ?
H6A C6 H6B 108.6 . . ?
O3 C7 C7 106.6(2) . 6 ?
O3 C7 H7A 110.4 . . ?
C7 C7 H7A 110.4 6 . ?
O3 C7 H7B 110.4 . . ?
C7 C7 H7B 110.4 6 . ?
H7A C7 H7B 108.6 . . ?
C5 N2 C3 108.9(2) . . ?
C5 N2 C2 111.9(2) . . ?
C3 N2 C2 111.4(2) . . ?
C5 N2 Ni1 113.18(18) . . ?
C3 N2 Ni1 104.84(18) . . ?
C2 N2 Ni1 106.54(18) . . ?
C1 O1 Ni1 117.29(19) . . ?
C7 O3 C6 113.3(2) . . ?
C7 O3 Ni1 119.62(18) . . ?
C6 O3 Ni1 107.71(19) . . ?
C4 O4 C4 121.1(4) . 6 ?
C4 O4 Ni1 119.47(18) . . ?
C4 O4 Ni1 119.47(18) 6 . ?
H11 O1W H12 106(3) . . ?

loop_
_geom_bond_atom_site_label_1
_geom_bond_atom_site_label_2
_geom_bond_distance
_geom_bond_site_symmetry_2
_geom_bond_publ_flag
Ni1 O1 1.985(2) . y
Ni1 O1 1.985(2) 6 y
Ni1 O4 2.051(3) . y
Ni1 N2 2.133(3) . y
Ni1 N2 2.133(3) 6 y
Ni1 O3 2.543(3) . y
Ni1 O3 2.543(3) 6 y
C1 O2 1.241(3) . ?
C1 O1 1.260(3) . ?
C1 C2 1.522(4) . ?
C2 N2 1.485(4) . ?
C2 H2A 0.99 . ?
C2 H2B 0.99 . ?
C3 N2 1.482(4) . ?
C3 C4 1.509(5) . ?
C3 H3A 0.99 . ?
C3 H3B 0.99 . ?
C4 O4 1.397(3) . ?
C4 H4A 0.99 . ?
C4 H4B 0.99 . ?
C5 N2 1.474(4) . ?
C5 C6 1.500(5) . ?
C5 H5A 0.99 . ?
C5 H5B 0.99 . ?
C6 O3 1.418(4) . ?
C6 H6A 0.99 . ?
C6 H6B 0.99 . ?
C7 O3 1.412(4) . ?
C7 C7 1.504(6) 6 ?
C7 H7A 0.99 . ?
C7 H7B 0.99 . ?
O4 C4 1.398(3) 6 ?
O1W H11 0.840(12) . ?
O1W H12 0.839(12) . ?

loop_
_geom_hbond_atom_site_label_D
_geom_hbond_atom_site_label_H
_geom_hbond_atom_site_label_A
_geom_hbond_distance_DH
_geom_hbond_distance_HA
_geom_hbond_distance_DA
_geom_hbond_angle_DHA
_geom_hbond_site_symmetry_A
O1W H12 O2 0.839(12) 2.089(18) 2.874(4) 156(4) .
O1W H11 O2 0.840(12) 1.969(16) 2.787(3) 164(4) 7_575
